data_7154298
loop_
_publ_author_name
'Brockmeyer, Fabian'
'Morosow, Valentin'
'Martens, J\"urgen'

_publ_section_title
;
 A new multicomponent reaction: unexpected formation of derivatizable
 cyclic \a-alkoxy isothioureas.
;
_journal_issue 11
_journal_name_full 'Organic &amp; biomolecular chemistry'
_journal_page_first 3341
_journal_page_last 3346
_journal_paper_doi 10.1039/c4ob02608j
_journal_volume 13
_journal_year 2015
_chemical_formula_sum 'C12 H15 Cl N2 O S'
_chemical_formula_weight 270.77
_chemical_melting_point 388663.15
_chemical_name_systematic
; 
 ? 
;
_space_group_IT_number 2
_symmetry_cell_setting triclinic
_symmetry_space_group_name_Hall '-P 1'
_symmetry_space_group_name_H-M 'P -1'
_atom_sites_solution_hydrogens difmap
_atom_sites_solution_primary direct
_atom_sites_solution_secondary difmap
_audit_creation_method SHELXL-97
_audit_update_record
;
2014-12-04 deposited with the CCDC.
2015-01-16 downloaded from the CCDC.
;
_cell_angle_alpha 110.753(2)
_cell_angle_beta 98.248(2)
_cell_angle_gamma 103.002(3)
_cell_formula_units_Z 2
_cell_length_a 6.1948(3)
_cell_length_b 10.9643(5)
_cell_length_c 11.2530(5)
_cell_measurement_reflns_used 3302
_cell_measurement_temperature 120(2)
_cell_measurement_theta_max 26.61
_cell_measurement_theta_min 3.41
_cell_volume 675.19(6)
_computing_cell_refinement 'Bruker AXS SAINT V7.60A'
_computing_data_collection 'Bruker APEX2'
_computing_data_reduction 'Bruker AXS SAINT V7.60A'
_computing_structure_refinement 'SHELXL (Sheldrick, 2008)'
_computing_structure_solution 'SHELXS (Sheldrick, 2008)'
_diffrn_ambient_temperature 120(2)
_diffrn_measured_fraction_theta_full 0.991
_diffrn_measured_fraction_theta_max 0.991
_diffrn_measurement_device_type 'Bruker APEX-II CCD'
_diffrn_measurement_method '\f and \w scans'
_diffrn_radiation_monochromator graphite
_diffrn_radiation_source 'sealed tube'
_diffrn_radiation_type 'Mo K\a'
_diffrn_radiation_wavelength 0.71073
_diffrn_reflns_av_R_equivalents 0.0000
_diffrn_reflns_av_sigmaI/netI 0.0575
_diffrn_reflns_limit_h_max 7
_diffrn_reflns_limit_h_min -7
_diffrn_reflns_limit_k_max 14
_diffrn_reflns_limit_k_min -14
_diffrn_reflns_limit_l_max 14
_diffrn_reflns_limit_l_min -14
_diffrn_reflns_number 6165
_diffrn_reflns_theta_full 27.10
_diffrn_reflns_theta_max 27.10
_diffrn_reflns_theta_min 2.00
_exptl_absorpt_coefficient_mu 0.423
_exptl_absorpt_correction_T_max 0.9916
_exptl_absorpt_correction_T_min 0.9354
_exptl_absorpt_correction_type multi-scan
_exptl_crystal_colour colourless
_exptl_crystal_density_diffrn 1.332
_exptl_crystal_density_method 'not measured'
_exptl_crystal_description plate
_exptl_crystal_F_000 284
_exptl_crystal_recrystallization_method 'Re-crystallisation from solvent: CH2Cl2/n-hexane'
_exptl_crystal_size_max 0.16
_exptl_crystal_size_mid 0.12
_exptl_crystal_size_min 0.02
_refine_diff_density_max 0.399
_refine_diff_density_min -0.305
_refine_diff_density_rms 0.071
_refine_ls_extinction_method none
_refine_ls_goodness_of_fit_ref 1.045
_refine_ls_hydrogen_treatment mixed
_refine_ls_matrix_type full
_refine_ls_number_parameters 161
_refine_ls_number_reflns 6165
_refine_ls_number_restraints 0
_refine_ls_restrained_S_all 1.045
_refine_ls_R_factor_all 0.0781
_refine_ls_R_factor_gt 0.0508
_refine_ls_shift/su_max 0.000
_refine_ls_shift/su_mean 0.000
_refine_ls_structure_factor_coef Fsqd
_refine_ls_weighting_details 'calc w=1/[\s^2^(Fo^2^)+(0.0500P)^2^+0.5500P] where P=(Fo^2^+2Fc^2^)/3'
_refine_ls_weighting_scheme calc
_refine_ls_wR_factor_gt 0.1131
_refine_ls_wR_factor_ref 0.1253
_reflns_number_gt 4708
_reflns_number_total 6165
_reflns_threshold_expression >2sigma(I)
_cod_data_source_file c4ob02608j2.cif
_cod_data_source_block svwfp16_5
_cod_depositor_comments
;
The following automatic conversions were performed:

'_chemical_melting_point' value '388390 C ' was changed to
'388663.15' - it was converted from degrees Celsius(C) to Kelvins(K).

Automatic conversion script
Id: cif_fix_values 2935 2014-11-11 08:27:57Z andrius 

 Adding full bibliography for 7154298.cif.
;
_cod_original_cell_volume 675.19(5)
_cod_original_sg_symbol_H-M P-1
_cod_database_code 7154298

loop_
_symmetry_equiv_pos_as_xyz
'x, y, z'
'-x, -y, -z'

loop_
_atom_site_label
_atom_site_type_symbol
_atom_site_fract_x
_atom_site_fract_y
_atom_site_fract_z
_atom_site_U_iso_or_equiv
_atom_site_adp_type
_atom_site_occupancy
_atom_site_symmetry_multiplicity
_atom_site_calc_flag
_atom_site_refinement_flags
Cl1 Cl -0.28688(13) 0.53165(7) 0.75988(7) 0.0447(2) Uani 1 1 d .
S1 S 0.04250(11) -0.00223(7) 0.66042(6) 0.02556(15) Uani 1 1 d .
O1 O 0.3926(3) -0.14048(17) 0.78167(16) 0.0272(4) Uani 1 1 d .
N1 N 0.0481(3) -0.1055(2) 0.83385(19) 0.0233(4) Uani 1 1 d .
H1 H 0.038(4) -0.116(3) 0.898(3) 0.028 Uiso 1 1 d .
N2 N -0.0397(3) 0.1001(2) 0.90181(18) 0.0234(4) Uani 1 1 d .
C1 C 0.0710(4) -0.1764(3) 0.6103(2) 0.0297(6) Uani 1 1 d .
C2 C 0.1524(4) -0.1865(2) 0.7421(2) 0.0222(5) Uani 1 1 d .
H2 H 0.0975 -0.2839 0.7310 0.027 Uiso 1 1 calc R
C3 C 0.0132(3) 0.0055(2) 0.8162(2) 0.0205(5) Uani 1 1 d .
C4 C 0.2398(5) -0.1927(3) 0.5254(2) 0.0446(8) Uani 1 1 d .
H4A H 0.1810 -0.1832 0.4445 0.067 Uiso 1 1 calc R
H4B H 0.2614 -0.2832 0.5036 0.067 Uiso 1 1 calc R
H4C H 0.3864 -0.1222 0.5730 0.067 Uiso 1 1 calc R
C5 C -0.1640(5) -0.2796(3) 0.5396(3) 0.0452(7) Uani 1 1 d .
H5A H -0.2659 -0.2685 0.5991 0.068 Uiso 1 1 calc R
H5B H -0.1502 -0.3724 0.5112 0.068 Uiso 1 1 calc R
H5C H -0.2271 -0.2643 0.4629 0.068 Uiso 1 1 calc R
C6 C 0.4763(4) -0.1737(3) 0.8872(2) 0.0317(6) Uani 1 1 d .
H6A H 0.4241 -0.2729 0.8602 0.048 Uiso 1 1 calc R
H6B H 0.4186 -0.1293 0.9628 0.048 Uiso 1 1 calc R
H6C H 0.6437 -0.1416 0.9112 0.048 Uiso 1 1 calc R
C7 C -0.0954(4) 0.2031(2) 0.8649(2) 0.0214(5) Uani 1 1 d .
C8 C -0.3218(4) 0.1887(2) 0.8144(2) 0.0253(5) Uani 1 1 d .
H8 H -0.4379 0.1090 0.8019 0.030 Uiso 1 1 calc R
C9 C -0.3798(4) 0.2898(2) 0.7820(2) 0.0256(5) Uani 1 1 d .
H9 H -0.5350 0.2796 0.7474 0.031 Uiso 1 1 calc R
C10 C -0.2116(4) 0.4047(2) 0.8001(2) 0.0280(6) Uani 1 1 d .
C11 C 0.0156(5) 0.4213(3) 0.8495(3) 0.0338(6) Uani 1 1 d .
H11 H 0.1311 0.5008 0.8608 0.041 Uiso 1 1 calc R
C12 C 0.0723(4) 0.3197(3) 0.8824(2) 0.0283(5) Uani 1 1 d .
H12 H 0.2277 0.3303 0.9171 0.034 Uiso 1 1 calc R

loop_
_atom_site_aniso_label
_atom_site_aniso_U_11
_atom_site_aniso_U_22
_atom_site_aniso_U_33
_atom_site_aniso_U_23
_atom_site_aniso_U_13
_atom_site_aniso_U_12
Cl1 0.0576(5) 0.0328(4) 0.0523(5) 0.0245(3) 0.0078(4) 0.0210(3)
S1 0.0358(3) 0.0352(3) 0.0178(3) 0.0161(3) 0.0114(3) 0.0212(3)
O1 0.0246(9) 0.0404(10) 0.0263(9) 0.0205(8) 0.0088(7) 0.0145(8)
N1 0.0308(11) 0.0340(11) 0.0194(10) 0.0186(9) 0.0120(9) 0.0197(9)
N2 0.0300(11) 0.0326(11) 0.0176(10) 0.0157(9) 0.0096(9) 0.0166(9)
C1 0.0413(15) 0.0356(14) 0.0187(12) 0.0106(11) 0.0071(11) 0.0245(12)
C2 0.0255(12) 0.0282(13) 0.0187(11) 0.0116(10) 0.0075(10) 0.0141(10)
C3 0.0157(11) 0.0302(12) 0.0226(11) 0.0170(10) 0.0031(9) 0.0104(10)
C4 0.078(2) 0.0592(19) 0.0233(14) 0.0237(13) 0.0263(15) 0.0501(17)
C5 0.0580(19) 0.0394(16) 0.0283(15) 0.0091(12) -0.0114(14) 0.0170(14)
C6 0.0313(14) 0.0441(15) 0.0312(14) 0.0229(12) 0.0082(11) 0.0197(12)
C7 0.0290(13) 0.0282(13) 0.0142(11) 0.0110(10) 0.0078(10) 0.0162(11)
C8 0.0281(13) 0.0316(13) 0.0217(12) 0.0158(11) 0.0081(10) 0.0093(11)
C9 0.0259(13) 0.0388(15) 0.0205(12) 0.0163(11) 0.0070(10) 0.0176(11)
C10 0.0422(15) 0.0264(13) 0.0210(12) 0.0108(10) 0.0072(11) 0.0186(12)
C11 0.0365(15) 0.0282(14) 0.0357(15) 0.0142(12) 0.0056(12) 0.0076(12)
C12 0.0254(13) 0.0347(14) 0.0268(13) 0.0130(11) 0.0051(11) 0.0126(11)

loop_
_atom_type_symbol
_atom_type_description
_atom_type_scat_dispersion_real
_atom_type_scat_dispersion_imag
_atom_type_scat_source
C C 0.0033 0.0016 'International Tables Vol C Tables 4.2.6.8 and 6.1.1.4'
H H 0.0000 0.0000 'International Tables Vol C Tables 4.2.6.8 and 6.1.1.4'
N N 0.0061 0.0033 'International Tables Vol C Tables 4.2.6.8 and 6.1.1.4'
O O 0.0106 0.0060 'International Tables Vol C Tables 4.2.6.8 and 6.1.1.4'
S S 0.1246 0.1234 'International Tables Vol C Tables 4.2.6.8 and 6.1.1.4'
Cl Cl 0.1484 0.1585 'International Tables Vol C Tables 4.2.6.8 and 6.1.1.4'

loop_
_geom_angle_atom_site_label_1
_geom_angle_atom_site_label_2
_geom_angle_atom_site_label_3
_geom_angle
C3 S1 C1 92.12(10)
C2 O1 C6 111.60(17)
C3 N1 C2 116.35(18)
C3 N1 H1 121.3(19)
C2 N1 H1 121.0(19)
C3 N2 C7 117.47(17)
C4 C1 C5 112.1(2)
C4 C1 C2 113.17(19)
C5 C1 C2 108.9(2)
C4 C1 S1 109.85(18)
C5 C1 S1 108.86(17)
C2 C1 S1 103.55(15)
O1 C2 N1 112.69(19)
O1 C2 C1 109.78(18)
N1 C2 C1 106.32(17)
O1 C2 H2 109.3
N1 C2 H2 109.3
C1 C2 H2 109.3
N2 C3 N1 123.46(19)
N2 C3 S1 125.64(16)
N1 C3 S1 110.87(16)
C1 C4 H4A 109.5
C1 C4 H4B 109.5
H4A C4 H4B 109.5
C1 C4 H4C 109.5
H4A C4 H4C 109.5
H4B C4 H4C 109.5
C1 C5 H5A 109.5
C1 C5 H5B 109.5
H5A C5 H5B 109.5
C1 C5 H5C 109.5
H5A C5 H5C 109.5
H5B C5 H5C 109.5
O1 C6 H6A 109.5
O1 C6 H6B 109.5
H6A C6 H6B 109.5
O1 C6 H6C 109.5
H6A C6 H6C 109.5
H6B C6 H6C 109.5
C12 C7 C8 119.2(2)
C12 C7 N2 121.1(2)
C8 C7 N2 119.7(2)
C9 C8 C7 120.4(2)
C9 C8 H8 119.8
C7 C8 H8 119.8
C10 C9 C8 119.6(2)
C10 C9 H9 120.2
C8 C9 H9 120.2
C9 C10 C11 121.2(2)
C9 C10 Cl1 119.17(19)
C11 C10 Cl1 119.7(2)
C10 C11 C12 118.9(2)
C10 C11 H11 120.6
C12 C11 H11 120.6
C7 C12 C11 120.7(2)
C7 C12 H12 119.7
C11 C12 H12 119.7

loop_
_geom_bond_atom_site_label_1
_geom_bond_atom_site_label_2
_geom_bond_distance
Cl1 C10 1.743(2)
S1 C3 1.763(2)
S1 C1 1.847(2)
O1 C2 1.407(3)
O1 C6 1.423(3)
N1 C3 1.358(3)
N1 C2 1.439(3)
N1 H1 0.78(2)
N2 C3 1.284(3)
N2 C7 1.426(3)
C1 C4 1.512(3)
C1 C5 1.524(4)
C1 C2 1.548(3)
C2 H2 1.0000
C4 H4A 0.9800
C4 H4B 0.9800
C4 H4C 0.9800
C5 H5A 0.9800
C5 H5B 0.9800
C5 H5C 0.9800
C6 H6A 0.9800
C6 H6B 0.9800
C6 H6C 0.9800
C7 C12 1.385(3)
C7 C8 1.387(3)
C8 C9 1.385(3)
C8 H8 0.9500
C9 C10 1.371(3)
C9 H9 0.9500
C10 C11 1.383(4)
C11 C12 1.389(3)
C11 H11 0.9500
C12 H12 0.9500

loop_
_geom_hbond_atom_site_label_D
_geom_hbond_atom_site_label_H
_geom_hbond_atom_site_label_A
_geom_hbond_distance_DH
_geom_hbond_distance_HA
_geom_hbond_distance_DA
_geom_hbond_angle_DHA
_geom_hbond_site_symmetry_A
N1 H1 N2 0.78(2) 2.20(3) 2.963(3) 169(3) 2_557

loop_
_geom_torsion_atom_site_label_1
_geom_torsion_atom_site_label_2
_geom_torsion_atom_site_label_3
_geom_torsion_atom_site_label_4
_geom_torsion
C3 S1 C1 C4 -143.77(18)
C3 S1 C1 C5 93.18(18)
C3 S1 C1 C2 -22.61(17)
C6 O1 C2 N1 73.7(2)
C6 O1 C2 C1 -168.03(19)
C3 N1 C2 O1 88.2(2)
C3 N1 C2 C1 -32.1(3)
C4 C1 C2 O1 29.6(3)
C5 C1 C2 O1 154.9(2)
S1 C1 C2 O1 -89.32(18)
C4 C1 C2 N1 151.7(2)
C5 C1 C2 N1 -82.9(2)
S1 C1 C2 N1 32.8(2)
C7 N2 C3 N1 -173.4(2)
C7 N2 C3 S1 4.7(3)
C2 N1 C3 N2 -167.3(2)
C2 N1 C3 S1 14.4(3)
C1 S1 C3 N2 -171.8(2)
C1 S1 C3 N1 6.47(18)
C3 N2 C7 C12 -88.3(3)
C3 N2 C7 C8 93.7(3)
C12 C7 C8 C9 -0.1(3)
N2 C7 C8 C9 177.91(19)
C7 C8 C9 C10 0.0(3)
C8 C9 C10 C11 0.4(3)
C8 C9 C10 Cl1 -179.61(17)
C9 C10 C11 C12 -0.7(4)
Cl1 C10 C11 C12 179.32(18)
C8 C7 C12 C11 -0.2(3)
N2 C7 C12 C11 -178.2(2)
C10 C11 C12 C7 0.6(4)
